data_7052547
loop_
_publ_author_name
'Yang, Xiaoping'
'Jones, Richard A.'
'Oye, Michael M.'
'Wiester, Michael'
'Lai, Rachel J.'

_publ_section_title
;
 Influence of metal--ligand ratio on benzimidazole based luminescent
 lanthanide complexes: 3-D network structures and chloride anion
 binding
;
_journal_issue 2
_journal_name_full 'New Journal of Chemistry'
_journal_page_first 310
_journal_paper_doi 10.1039/c0nj00518e
_journal_volume 35
_journal_year 2011
_chemical_formula_moiety 'C36 H46 Br2 Cl6 Er2 N4 O8'
_chemical_formula_sum 'C36 H46 Br2 Cl6 Er2 N4 O8'
_chemical_formula_weight 1369.81
_chemical_name_systematic
;
?
;
_space_group_IT_number 2
_symmetry_cell_setting triclinic
_symmetry_space_group_name_Hall '-P 1'
_symmetry_space_group_name_H-M 'P -1'
_atom_sites_solution_hydrogens geom
_atom_sites_solution_primary direct
_atom_sites_solution_secondary difmap
_audit_creation_method SHELXL-97
_cell_angle_alpha 64.80(3)
_cell_angle_beta 64.79(4)
_cell_angle_gamma 86.63(3)
_cell_formula_units_Z 1
_cell_length_a 10.201(2)
_cell_length_b 11.683(3)
_cell_length_c 11.701(2)
_cell_measurement_reflns_used 4586
_cell_measurement_temperature 153(2)
_cell_measurement_theta_max 27.48
_cell_measurement_theta_min 2.91
_cell_volume 1128.7(7)
_computing_cell_refinement 'Collect software, Nonius B.V. 1998'
_computing_data_collection 'Collect software, Nonius B.V. 1998'
_computing_data_reduction
;
DENZO and Scalepack (Otwinoski and Minor, 1997)
;
_computing_molecular_graphics 'XL SHELXTL/PC, Siemens Analytical'
_computing_structure_refinement 'XL SHELXTL/PC, Siemens Analytical'
_computing_structure_solution
;

SIR97 - Altomare A., Burla M.C., Camalli M., Cascarano G.L., Giacovazzo C.,
Guagliardi A., Moliterni A.G.G., Polidori G.,Spagna R.
;
_diffrn_ambient_temperature 153(2)
_diffrn_measured_fraction_theta_full 0.998
_diffrn_measured_fraction_theta_max 0.998
_diffrn_measurement_device_type CCD
_diffrn_measurement_method \w-scans
_diffrn_radiation_monochromator graphite
_diffrn_radiation_source 'fine-focus sealed tube'
_diffrn_radiation_type MoK\a
_diffrn_radiation_wavelength 0.71073
_diffrn_reflns_av_R_equivalents 0.0309
_diffrn_reflns_av_sigmaI/netI 0.0493
_diffrn_reflns_limit_h_max 12
_diffrn_reflns_limit_h_min -12
_diffrn_reflns_limit_k_max 13
_diffrn_reflns_limit_k_min -13
_diffrn_reflns_limit_l_max 13
_diffrn_reflns_limit_l_min -13
_diffrn_reflns_number 7225
_diffrn_reflns_theta_full 25.00
_diffrn_reflns_theta_max 25.00
_diffrn_reflns_theta_min 3.18
_exptl_absorpt_coefficient_mu 5.869
_exptl_absorpt_correction_T_max 0.5914
_exptl_absorpt_correction_T_min 0.4181
_exptl_absorpt_correction_type gaussian
_exptl_absorpt_process_details
;
Absorption correction given as Gaussian
;
_exptl_crystal_colour Yellow
_exptl_crystal_density_diffrn 2.015
_exptl_crystal_density_method 'not measured'
_exptl_crystal_description Block
_exptl_crystal_F_000 662
_exptl_crystal_size_max 0.18
_exptl_crystal_size_mid 0.15
_exptl_crystal_size_min 0.10
_refine_diff_density_max 1.147
_refine_diff_density_min -0.734
_refine_diff_density_rms 0.136
_refine_ls_extinction_method none
_refine_ls_goodness_of_fit_ref 1.013
_refine_ls_hydrogen_treatment constr
_refine_ls_matrix_type full
_refine_ls_number_parameters 262
_refine_ls_number_reflns 3949
_refine_ls_number_restraints 0
_refine_ls_restrained_S_all 1.013
_refine_ls_R_factor_all 0.0567
_refine_ls_R_factor_gt 0.0399
_refine_ls_shift/su_max 0.001
_refine_ls_shift/su_mean 0.000
_refine_ls_structure_factor_coef Fsqd
_refine_ls_weighting_details 'calc w=1/[\s^2^(Fo^2^)+(0.0421P)^2^+4.4376P] where P=(Fo^2^+2Fc^2^)/3'
_refine_ls_weighting_scheme calc
_refine_ls_wR_factor_gt 0.0930
_refine_ls_wR_factor_ref 0.1006
_reflns_number_gt 3174
_reflns_number_total 3949
_reflns_threshold_expression >2sigma(I)
_cod_data_source_file C0NJ00518E.TXT
_cod_data_source_block complex-2
_cod_depositor_comments
;
The following automatic conversions were performed:
'_symmetry_cell_setting' value 'Triclinic' changed to 'triclinic'
according to '/home/saulius/struct/CIF-dictionaries/cif_core.dic'
dictionary named 'cif_core.dic' version 2.4.1 from
2010-06-29.

'_exptl_absorpt_correction_type' value 'Gaussian' changed to
'gaussian' according to
'/home/saulius/struct/CIF-dictionaries/cif_core.dic' dictionary named
'cif_core.dic' version 2.4.1 from 2010-06-29.

Automatic conversion script
Id: cif_fix_enum 1555 2011-01-17 13:19:09Z saulius 
;
_cod_original_cell_volume 1128.8(7)
_cod_original_sg_symbol_H-M P-1
_cod_database_code 7052547

loop_
_symmetry_equiv_pos_as_xyz
'x, y, z'
'-x, -y, -z'

loop_
_atom_site_label
_atom_site_type_symbol
_atom_site_fract_x
_atom_site_fract_y
_atom_site_fract_z
_atom_site_U_iso_or_equiv
_atom_site_adp_type
_atom_site_occupancy
_atom_site_symmetry_multiplicity
_atom_site_calc_flag
_atom_site_refinement_flags
_atom_site_disorder_assembly
_atom_site_disorder_group
Er1 Er 0.74266(4) 0.06292(3) 0.86465(3) 0.04005(14) Uani 1 1 d U . .
Br1 Br 1.31570(9) 0.48052(8) 0.12402(8) 0.0606(3) Uani 1 1 d U . .
Cl1 Cl 0.98619(18) 0.15870(15) 0.86767(18) 0.0396(4) Uani 1 1 d U . .
Cl2 Cl 0.6822(2) -0.0665(2) 0.74764(19) 0.0490(5) Uani 1 1 d U . .
Cl3 Cl 0.53381(18) -0.13539(16) 1.11237(17) 0.0403(4) Uani 1 1 d U . .
O1 O 0.9847(5) 0.1135(5) 0.6228(5) 0.0407(12) Uani 1 1 d U . .
O2 O 0.7860(5) 0.2525(4) 0.6802(4) 0.0352(11) Uani 1 1 d U . .
H2A H 0.7121 0.3026 0.6952 0.042 Uiso 1 1 calc R . .
O3 O 0.6466(6) 0.1493(6) 1.0333(6) 0.0620(17) Uani 1 1 d U . .
H3B H 0.5816 0.0875 1.0877 0.074 Uiso 1 1 calc R . .
O4 O 0.8786(5) -0.1127(4) 0.9260(5) 0.0357(11) Uani 1 1 d U . .
H4A H 0.9009 -0.1013 0.9803 0.043 Uiso 1 1 calc R . .
N1 N 0.7790(6) 0.6157(5) 0.4022(6) 0.0384(14) Uani 1 1 d U . .
H1A H 0.8474 0.6652 0.3208 0.046 Uiso 1 1 calc R . .
N2 N 0.6623(6) 0.4520(5) 0.6034(6) 0.0353(14) Uani 1 1 d U . .
C1 C 1.0947(9) 0.0333(8) 0.5984(8) 0.058(2) Uani 1 1 d U . .
H1B H 1.1106 0.0242 0.5158 0.087 Uiso 1 1 calc R . .
H1C H 1.0628 -0.0494 0.6782 0.087 Uiso 1 1 calc R . .
H1D H 1.1844 0.0712 0.5846 0.087 Uiso 1 1 calc R . .
C2 C 1.0110(7) 0.2336(6) 0.5195(6) 0.0327(16) Uani 1 1 d U . .
C3 C 1.1323(7) 0.2850(7) 0.3926(7) 0.0382(17) Uani 1 1 d U . .
H3A H 1.2066 0.2368 0.3706 0.046 Uiso 1 1 calc R . .
C4 C 1.1434(7) 0.4090(7) 0.2976(7) 0.0384(17) Uani 1 1 d U . .
C5 C 1.0349(8) 0.4808(7) 0.3231(7) 0.0377(17) Uani 1 1 d U . .
H5A H 1.0437 0.5633 0.2554 0.045 Uiso 1 1 calc R . .
C6 C 0.9077(7) 0.4281(6) 0.4545(7) 0.0338(16) Uani 1 1 d U . .
C7 C 0.8968(7) 0.3055(6) 0.5547(7) 0.0338(16) Uani 1 1 d U . .
C8 C 0.7881(8) 0.4989(6) 0.4852(7) 0.0353(16) Uani 1 1 d U . .
C9 C 0.6428(8) 0.6457(6) 0.4665(7) 0.0375(17) Uani 1 1 d U . .
C10 C 0.5775(9) 0.7532(7) 0.4229(9) 0.050(2) Uani 1 1 d U . .
H10A H 0.6278 0.8237 0.3362 0.060 Uiso 1 1 calc R . .
C11 C 0.4368(10) 0.7516(8) 0.5118(9) 0.054(2) Uani 1 1 d U . .
H11A H 0.3894 0.8212 0.4839 0.065 Uiso 1 1 calc R . .
C12 C 0.3624(9) 0.6476(8) 0.6438(9) 0.054(2) Uani 1 1 d U . .
H12A H 0.2674 0.6505 0.7031 0.064 Uiso 1 1 calc R . .
C13 C 0.4264(9) 0.5412(7) 0.6880(9) 0.051(2) Uani 1 1 d U . .
H13A H 0.3769 0.4719 0.7759 0.062 Uiso 1 1 calc R . .
C14 C 0.5693(8) 0.5414(6) 0.5952(7) 0.0362(16) Uani 1 1 d U . .
C15 C 0.6870(15) 0.1015(13) 1.2151(18) 0.127(6) Uani 1 1 d U . .
H15A H 0.7077 0.1309 1.2716 0.191 Uiso 1 1 calc R . .
H15B H 0.7645 0.0577 1.1782 0.191 Uiso 1 1 calc R . .
H15C H 0.5961 0.0440 1.2719 0.191 Uiso 1 1 calc R . .
C16 C 0.6771(13) 0.1998(12) 1.1103(13) 0.091(3) Uani 1 1 d U . .
H16B H 0.7685 0.2587 1.0515 0.110 Uiso 1 1 calc R . .
H16A H 0.5992 0.2451 1.1458 0.110 Uiso 1 1 calc R . .
C17 C 0.9528(10) -0.3156(10) 0.9262(12) 0.077(3) Uani 1 1 d U . .
H17A H 0.9146 -0.4041 0.9658 0.116 Uiso 1 1 calc R . .
H17B H 1.0278 -0.3088 0.9529 0.116 Uiso 1 1 calc R . .
H17C H 0.9935 -0.2787 0.8254 0.116 Uiso 1 1 calc R . .
C18 C 0.8337(9) -0.2468(7) 0.9794(9) 0.052(2) Uani 1 1 d U . .
H18A H 0.7571 -0.2569 0.9547 0.062 Uiso 1 1 calc R . .
H18B H 0.7921 -0.2861 1.0815 0.062 Uiso 1 1 calc R . .

loop_
_atom_site_aniso_label
_atom_site_aniso_U_11
_atom_site_aniso_U_22
_atom_site_aniso_U_33
_atom_site_aniso_U_23
_atom_site_aniso_U_13
_atom_site_aniso_U_12
Er1 0.0356(2) 0.0376(2) 0.02680(19) -0.00972(15) -0.00090(14) 0.00209(14)
Br1 0.0451(5) 0.0568(5) 0.0346(4) -0.0152(4) 0.0188(4) -0.0169(4)
Cl1 0.0343(9) 0.0283(9) 0.0336(9) -0.0013(7) -0.0069(7) -0.0067(7)
Cl2 0.0393(10) 0.0651(13) 0.0374(10) -0.0345(10) -0.0003(8) 0.0034(9)
Cl3 0.0309(9) 0.0376(9) 0.0231(8) -0.0017(7) 0.0013(7) 0.0052(7)
O1 0.038(3) 0.042(3) 0.022(2) -0.011(2) 0.001(2) 0.008(2)
O2 0.030(2) 0.032(2) 0.022(2) -0.009(2) 0.0034(19) 0.0064(19)
O3 0.046(3) 0.095(4) 0.050(3) -0.053(3) -0.001(3) -0.013(3)
O4 0.032(2) 0.029(2) 0.034(3) -0.011(2) -0.007(2) 0.0031(19)
N1 0.044(3) 0.027(3) 0.026(3) -0.007(2) -0.003(3) -0.007(2)
N2 0.029(3) 0.031(3) 0.031(3) -0.012(2) -0.002(2) -0.001(2)
C1 0.056(5) 0.051(5) 0.033(4) -0.013(4) 0.003(4) 0.022(4)
C2 0.031(3) 0.034(4) 0.018(3) -0.012(3) 0.002(3) -0.001(3)
C3 0.029(4) 0.039(4) 0.035(4) -0.020(3) 0.000(3) -0.003(3)
C4 0.031(4) 0.039(4) 0.026(3) -0.014(3) 0.005(3) -0.011(3)
C5 0.044(4) 0.030(3) 0.023(3) -0.010(3) -0.001(3) -0.011(3)
C6 0.032(3) 0.034(4) 0.026(3) -0.015(3) -0.002(3) -0.004(3)
C7 0.036(4) 0.031(3) 0.024(3) -0.011(3) -0.004(3) -0.004(3)
C8 0.039(4) 0.032(4) 0.025(3) -0.008(3) -0.009(3) -0.008(3)
C9 0.043(4) 0.030(4) 0.033(4) -0.011(3) -0.013(3) -0.005(3)
C10 0.054(5) 0.037(4) 0.046(4) -0.009(3) -0.021(4) 0.003(3)
C11 0.061(5) 0.040(4) 0.065(5) -0.019(4) -0.035(4) 0.010(4)
C12 0.043(4) 0.050(4) 0.062(5) -0.027(4) -0.016(4) 0.009(3)
C13 0.044(4) 0.038(4) 0.055(5) -0.016(4) -0.011(4) 0.002(3)
C14 0.037(4) 0.029(3) 0.034(4) -0.013(3) -0.009(3) 0.001(3)
C15 0.086(9) 0.082(9) 0.178(16) -0.041(10) -0.044(10) 0.008(7)
C16 0.076(6) 0.091(7) 0.086(7) -0.040(6) -0.016(5) 0.003(5)
C17 0.056(6) 0.070(6) 0.114(9) -0.054(6) -0.031(6) 0.013(5)
C18 0.043(4) 0.035(4) 0.066(5) -0.016(4) -0.022(4) 0.007(3)

loop_
_atom_type_symbol
_atom_type_description
_atom_type_scat_dispersion_real
_atom_type_scat_dispersion_imag
_atom_type_scat_source
C C 0.0033 0.0016 'International Tables Vol C Tables 4.2.6.8 and 6.1.1.4'
H H 0.0000 0.0000 'International Tables Vol C Tables 4.2.6.8 and 6.1.1.4'
N N 0.0061 0.0033 'International Tables Vol C Tables 4.2.6.8 and 6.1.1.4'
O O 0.0106 0.0060 'International Tables Vol C Tables 4.2.6.8 and 6.1.1.4'
Cl Cl 0.1484 0.1585 'International Tables Vol C Tables 4.2.6.8 and 6.1.1.4'
Br Br -0.2901 2.4595 'International Tables Vol C Tables 4.2.6.8 and 6.1.1.4'
Er Er -0.2586 4.9576 'International Tables Vol C Tables 4.2.6.8 and 6.1.1.4'

loop_
_geom_angle_atom_site_label_1
_geom_angle_atom_site_label_2
_geom_angle_atom_site_label_3
_geom_angle
_geom_angle_site_symmetry_1
_geom_angle_site_symmetry_3
_geom_angle_publ_flag
O2 Er1 O3 93.8(2) . . ?
O2 Er1 O4 136.38(15) . . ?
O3 Er1 O4 113.8(2) . . ?
O2 Er1 Cl2 93.61(13) . . ?
O3 Er1 Cl2 146.70(14) . . ?
O4 Er1 Cl2 81.59(13) . . ?
O2 Er1 O1 61.93(15) . . ?
O3 Er1 O1 137.17(17) . . ?
O4 Er1 O1 75.24(15) . . ?
Cl2 Er1 O1 73.87(12) . . ?
O2 Er1 Cl1 84.70(14) . . ?
O3 Er1 Cl1 73.87(14) . . ?
O4 Er1 Cl1 72.42(12) . . ?
Cl2 Er1 Cl1 139.20(6) . . ?
O1 Er1 Cl1 69.47(12) . . ?
O2 Er1 Cl3 147.51(12) . . ?
O3 Er1 Cl3 74.82(15) . . ?
O4 Er1 Cl3 75.01(11) . . ?
Cl2 Er1 Cl3 81.67(6) . . ?
O1 Er1 Cl3 143.73(11) . . ?
Cl1 Er1 Cl3 119.48(6) . . ?
O2 Er1 Cl3 73.25(13) . 2_657 ?
O3 Er1 Cl3 70.50(15) . 2_657 ?
O4 Er1 Cl3 146.34(11) . 2_657 ?
Cl2 Er1 Cl3 80.71(6) . 2_657 ?
O1 Er1 Cl3 125.92(11) . 2_657 ?
Cl1 Er1 Cl3 136.21(6) . 2_657 ?
Cl3 Er1 Cl3 74.27(7) . 2_657 ?
Er1 Cl3 Er1 105.73(7) . 2_657 ?
C2 O1 C1 117.4(5) . . ?
C2 O1 Er1 114.9(4) . . ?
C1 O1 Er1 127.2(4) . . ?
C7 O2 Er1 131.4(4) . . ?
C7 O2 H2A 114.3 . . ?
Er1 O2 H2A 114.3 . . ?
C16 O3 Er1 146.5(6) . . ?
C16 O3 H3B 109.5 . . ?
Er1 O3 H3B 90.6 . . ?
C18 O4 Er1 128.2(4) . . ?
C18 O4 H4A 109.5 . . ?
Er1 O4 H4A 102.0 . . ?
C8 N1 C9 109.2(6) . . ?
C8 N1 H1A 125.4 . . ?
C9 N1 H1A 125.4 . . ?
C8 N2 C14 109.0(6) . . ?
O1 C1 H1B 109.5 . . ?
O1 C1 H1C 109.5 . . ?
H1B C1 H1C 109.5 . . ?
O1 C1 H1D 109.5 . . ?
H1B C1 H1D 109.5 . . ?
H1C C1 H1D 109.5 . . ?
O1 C2 C3 125.8(6) . . ?
O1 C2 C7 113.0(5) . . ?
C3 C2 C7 121.2(6) . . ?
C2 C3 C4 119.2(7) . . ?
C2 C3 H3A 120.4 . . ?
C4 C3 H3A 120.4 . . ?
C5 C4 C3 122.3(6) . . ?
C5 C4 Br1 119.2(5) . . ?
C3 C4 Br1 118.5(5) . . ?
C4 C5 C6 119.1(6) . . ?
C4 C5 H5A 120.5 . . ?
C6 C5 H5A 120.5 . . ?
C7 C6 C5 119.8(6) . . ?
C7 C6 C8 119.0(6) . . ?
C5 C6 C8 121.2(6) . . ?
O2 C7 C6 123.3(6) . . ?
O2 C7 C2 118.3(6) . . ?
C6 C7 C2 118.4(6) . . ?
N1 C8 N2 108.7(6) . . ?
N1 C8 C6 127.2(6) . . ?
N2 C8 C6 124.1(6) . . ?
N1 C9 C14 106.4(6) . . ?
N1 C9 C10 132.0(7) . . ?
C14 C9 C10 121.5(7) . . ?
C11 C10 C9 117.5(7) . . ?
C11 C10 H10A 121.3 . . ?
C9 C10 H10A 121.3 . . ?
C10 C11 C12 121.4(8) . . ?
C10 C11 H11A 119.3 . . ?
C12 C11 H11A 119.3 . . ?
C13 C12 C11 121.4(8) . . ?
C13 C12 H12A 119.3 . . ?
C11 C12 H12A 119.3 . . ?
C12 C13 C14 117.1(7) . . ?
C12 C13 H13A 121.4 . . ?
C14 C13 H13A 121.4 . . ?
N2 C14 C9 106.7(6) . . ?
N2 C14 C13 132.4(7) . . ?
C9 C14 C13 120.9(7) . . ?
C16 C15 H15A 109.5 . . ?
C16 C15 H15B 109.5 . . ?
H15A C15 H15B 109.5 . . ?
C16 C15 H15C 109.5 . . ?
H15A C15 H15C 109.5 . . ?
H15B C15 H15C 109.5 . . ?
C15 C16 O3 106.0(12) . . ?
C15 C16 H16B 110.5 . . ?
O3 C16 H16B 110.5 . . ?
C15 C16 H16A 110.5 . . ?
O3 C16 H16A 110.5 . . ?
H16B C16 H16A 108.7 . . ?
C18 C17 H17A 109.5 . . ?
C18 C17 H17B 109.5 . . ?
H17A C17 H17B 109.5 . . ?
C18 C17 H17C 109.5 . . ?
H17A C17 H17C 109.5 . . ?
H17B C17 H17C 109.5 . . ?
O4 C18 C17 114.2(7) . . ?
O4 C18 H18A 108.7 . . ?
C17 C18 H18A 108.7 . . ?
O4 C18 H18B 108.7 . . ?
C17 C18 H18B 108.7 . . ?
H18A C18 H18B 107.6 . . ?

loop_
_geom_bond_atom_site_label_1
_geom_bond_atom_site_label_2
_geom_bond_distance
_geom_bond_site_symmetry_2
_geom_bond_publ_flag
Er1 O2 2.234(4) . ?
Er1 O3 2.410(5) . ?
Er1 O4 2.431(4) . ?
Er1 Cl2 2.671(2) . ?
Er1 O1 2.693(5) . ?
Er1 Cl1 2.8038(19) . ?
Er1 Cl3 2.812(3) . ?
Er1 Cl3 2.8303(19) 2_657 ?
Br1 C4 1.897(6) . ?
Cl3 Er1 2.8303(19) 2_657 ?
O1 C2 1.351(8) . ?
O1 C1 1.431(9) . ?
O2 C7 1.308(7) . ?
O2 H2A 0.9300 . ?
O3 C16 1.404(13) . ?
O3 H3B 0.8200 . ?
O4 C18 1.436(9) . ?
O4 H4A 0.8200 . ?
N1 C8 1.322(9) . ?
N1 C9 1.377(9) . ?
N1 H1A 0.8600 . ?
N2 C8 1.336(8) . ?
N2 C14 1.370(9) . ?
C1 H1B 0.9600 . ?
C1 H1C 0.9600 . ?
C1 H1D 0.9600 . ?
C2 C3 1.364(9) . ?
C2 C7 1.415(9) . ?
C3 C4 1.374(10) . ?
C3 H3A 0.9300 . ?
C4 C5 1.356(10) . ?
C5 C6 1.420(9) . ?
C5 H5A 0.9300 . ?
C6 C7 1.385(9) . ?
C6 C8 1.436(10) . ?
C9 C14 1.377(9) . ?
C9 C10 1.389(10) . ?
C10 C11 1.362(12) . ?
C10 H10A 0.9300 . ?
C11 C12 1.397(11) . ?
C11 H11A 0.9300 . ?
C12 C13 1.373(11) . ?
C12 H12A 0.9300 . ?
C13 C14 1.397(10) . ?
C13 H13A 0.9300 . ?
C15 C16 1.313(17) . ?
C15 H15A 0.9600 . ?
C15 H15B 0.9600 . ?
C15 H15C 0.9600 . ?
C16 H16B 0.9700 . ?
C16 H16A 0.9700 . ?
C17 C18 1.476(12) . ?
C17 H17A 0.9600 . ?
C17 H17B 0.9600 . ?
C17 H17C 0.9600 . ?
C18 H18A 0.9700 . ?
C18 H18B 0.9700 . ?
